data_7223696
loop_
_publ_author_name
'Minkwitz, R.'
'Preut, H.'
'Molsbeck, W.'

_publ_section_title
;
 Kristallstruktur von SbF5 S O2
;
_journal_name_full
;
Zeitschrift fuer Naturforschung, Teil B. Anorganische Chemie, Organische 
Chemie (42,1987-)
;
_journal_page_first 1581
_journal_page_last 1583
_journal_volume 44
_journal_year 1989
_chemical_formula_sum 'F5 O2 S Sb'
_chemical_name_systematic '(O S O Sb F5)'
_space_group_IT_number 14
_symmetry_space_group_name_Hall '-P 2yn'
_symmetry_space_group_name_H-M 'P 1 21/n 1'
_cell_angle_alpha 90
_cell_angle_beta 102.92
_cell_angle_gamma 90
_cell_formula_units_Z 4
_cell_length_a 5.804
_cell_length_b 10.477
_cell_length_c 10.133
_cell_volume 600.573
_citation_journal_id_ASTM ZNBSEN
_cod_data_source_file Minkwitz_ZNBSEN_1989_1988.cif
_cod_data_source_block F5O2S1Sb1
_cod_original_cell_volume 600.5731
_cod_original_sg_symbol_Hall '-P 2ybc (x-z,y,z)'
_cod_original_formula_sum 'F5 O2 S1 Sb1'
_cod_database_code 7223696

loop_
_symmetry_equiv_pos_as_xyz
x,y,z
-x+1/2,y+1/2,-z+1/2
-x,-y,-z
x-1/2,-y-1/2,z-1/2

loop_
_atom_site_label
_atom_site_type_symbol
_atom_site_fract_x
_atom_site_fract_y
_atom_site_fract_z
_atom_site_occupancy
_atom_site_U_iso_or_equiv
O1 O-2 -0.0658 0.1633 0.3242 1 0.0
S1 S+4 -0.0888 0.2496 0.4347 1 0.0
O2 O-2 0.112 0.2609 0.5407 1 0.0
Sb1 Sb+5 0.18993 0.04244 0.26963 1 0.0
F1 F-1 0.4142 0.1623 0.3441 1 0.0
F3 F-1 0.2218 -0.0305 0.442 1 0.0
F2 F-1 -0.0678 -0.0631 0.2045 1 0.0
F5 F-1 0.4097 -0.0653 0.2191 1 0.0
F4 F-1 0.1317 0.1315 0.1077 1 0.0
